data_2236432
loop_
_publ_author_name
'Kant, Rajni'
'Gupta, Vivek K.'
'Kapoor, Kamini'
'Shripanavar, Chetan S.'
'Banerjee, Kaushik'

_publ_section_title
;
 2-Methoxyimino-2-{2-[(2-methylphenoxy)methyl]phenyl}ethanol
;
_journal_coeditor_code LH5508
_journal_issue 9
_journal_name_full 'Acta Crystallographica Section E'
_journal_page_first o2697
_journal_paper_doi 10.1107/S160053681203499X
_journal_volume 68
_journal_year 2012
_chemical_formula_iupac 'C17 H19 N O3'
_chemical_formula_moiety 'C17 H19 N O3'
_chemical_formula_sum 'C17 H19 N O3'
_chemical_formula_weight 285.33
_chemical_name_systematic
;
2-Methoxyimino-2-{2-[(2-methylphenoxy)methyl]phenyl}ethanol
;
_space_group_IT_number 15
_symmetry_cell_setting monoclinic
_symmetry_space_group_name_Hall '-C 2yc'
_symmetry_space_group_name_H-M 'C 1 2/c 1'
_atom_sites_solution_hydrogens geom
_atom_sites_solution_primary direct
_atom_sites_solution_secondary difmap
_audit_creation_method SHELXL-97
_cell_angle_alpha 90.00
_cell_angle_beta 105.729(6)
_cell_angle_gamma 90.00
_cell_formula_units_Z 8
_cell_length_a 21.0394(14)
_cell_length_b 20.4128(10)
_cell_length_c 7.6711(5)
_cell_measurement_reflns_used 2909
_cell_measurement_temperature 293(2)
_cell_measurement_theta_max 28.9834
_cell_measurement_theta_min 3.5477
_cell_volume 3171.2(3)
_computing_cell_refinement 'CrysAlis PRO (Oxford Diffraction, 2010)'
_computing_data_collection 'CrysAlis PRO (Oxford Diffraction, 2010)'
_computing_data_reduction 'CrysAlis PRO (Oxford Diffraction, 2010)'
_computing_molecular_graphics 'ORTEP-3 (Farrugia, 1997) and SHELXTL (Sheldrick, 2008)'
_computing_publication_material 'PLATON (Spek, 2009)'
_computing_structure_refinement 'SHELXL97 (Sheldrick, 2008)'
_computing_structure_solution 'SHELXS97 (Sheldrick, 2008)'
_diffrn_ambient_temperature 293(2)
_diffrn_detector_area_resol_mean 16.1049
_diffrn_measured_fraction_theta_full 0.997
_diffrn_measured_fraction_theta_max 0.997
_diffrn_measurement_device_type 'Oxford Diffraction Xcalibur Sapphire3'
_diffrn_measurement_method '\w scans'
_diffrn_radiation_monochromator graphite
_diffrn_radiation_source 'fine-focus sealed tube'
_diffrn_radiation_type MoK\a
_diffrn_radiation_wavelength 0.71073
_diffrn_reflns_av_R_equivalents 0.0519
_diffrn_reflns_av_sigmaI/netI 0.0608
_diffrn_reflns_limit_h_max 24
_diffrn_reflns_limit_h_min -23
_diffrn_reflns_limit_k_max 24
_diffrn_reflns_limit_k_min -23
_diffrn_reflns_limit_l_max 9
_diffrn_reflns_limit_l_min -9
_diffrn_reflns_number 11340
_diffrn_reflns_theta_full 25.00
_diffrn_reflns_theta_max 25.00
_diffrn_reflns_theta_min 3.55
_diffrn_standards_decay_% 0
_diffrn_standards_interval_count 0
_diffrn_standards_interval_time 0
_diffrn_standards_number 0
_exptl_absorpt_coefficient_mu 0.082
_exptl_absorpt_correction_T_max 1.00000
_exptl_absorpt_correction_T_min 0.79022
_exptl_absorpt_correction_type multi-scan
_exptl_absorpt_process_details '(CrysAlis PRO; Oxford Diffraction, 2010)'
_exptl_crystal_colour colourless
_exptl_crystal_density_diffrn 1.195
_exptl_crystal_density_method 'not measured'
_exptl_crystal_description block
_exptl_crystal_F_000 1216
_exptl_crystal_size_max 0.3
_exptl_crystal_size_mid 0.2
_exptl_crystal_size_min 0.1
_refine_diff_density_max 0.394
_refine_diff_density_min -0.220
_refine_ls_extinction_method none
_refine_ls_goodness_of_fit_ref 1.076
_refine_ls_hydrogen_treatment constr
_refine_ls_matrix_type full
_refine_ls_number_parameters 204
_refine_ls_number_reflns 2788
_refine_ls_number_restraints 2
_refine_ls_restrained_S_all 1.076
_refine_ls_R_factor_all 0.1270
_refine_ls_R_factor_gt 0.0657
_refine_ls_shift/su_max 0.002
_refine_ls_shift/su_mean 0.000
_refine_ls_structure_factor_coef Fsqd
_refine_ls_weighting_details 'calc w=1/[\s^2^(Fo^2^)+(0.0921P)^2^] where P=(Fo^2^+2Fc^2^)/3'
_refine_ls_weighting_scheme calc
_refine_ls_wR_factor_gt 0.1741
_refine_ls_wR_factor_ref 0.2118
_reflns_number_gt 1497
_reflns_number_total 2788
_reflns_threshold_expression I>2\s(I)
_cod_data_source_file lh5508.cif
_cod_data_source_block I
_cod_original_sg_symbol_H-M 'C 2/c '
_cod_database_code 2236432
_cod_database_fobs_code 2236432

loop_
_symmetry_equiv_pos_as_xyz
'x, y, z'
'-x, y, -z+1/2'
'x+1/2, y+1/2, z'
'-x+1/2, y+1/2, -z+1/2'
'-x, -y, -z'
'x, -y, z-1/2'
'-x+1/2, -y+1/2, -z'
'x+1/2, -y+1/2, z-1/2'

loop_
_atom_site_type_symbol
_atom_site_label
_atom_site_fract_x
_atom_site_fract_y
_atom_site_fract_z
_atom_site_U_iso_or_equiv
_atom_site_adp_type
_atom_site_calc_flag
_atom_site_refinement_flags
_atom_site_occupancy
_atom_site_symmetry_multiplicity
_atom_site_disorder_assembly
_atom_site_disorder_group
O O4 0.36797(11) 0.16370(9) 0.4565(3) 0.0749(7) Uani d . 1 1 . .
O O13 0.24680(10) 0.14485(9) 0.7894(3) 0.0689(7) Uani d . 1 1 . .
N N3 0.37326(13) 0.10321(12) 0.5462(4) 0.0709(8) Uani d . 1 1 . .
C C2 0.38302(15) 0.11036(14) 0.7167(4) 0.0638(8) Uani d D 1 1 . .
C C5 0.3638(2) 0.1523(2) 0.2722(5) 0.1041(13) Uani d . 1 1 . .
H H5A 0.3630 0.1934 0.2110 0.156 Uiso calc R 1 1 . .
H H5B 0.3242 0.1283 0.2174 0.156 Uiso calc R 1 1 . .
H H5C 0.4014 0.1273 0.2629 0.156 Uiso calc R 1 1 . .
C C6 0.39179(15) 0.17396(14) 0.8143(3) 0.0544(8) Uani d . 1 1 . .
C C7 0.45455(16) 0.19128(17) 0.9162(4) 0.0736(9) Uani d . 1 1 . .
H H7A 0.4898 0.1630 0.9228 0.088 Uiso calc R 1 1 A .
C C8 0.4652(2) 0.2500(2) 1.0079(5) 0.0912(12) Uani d . 1 1 . .
H H8A 0.5077 0.2616 1.0736 0.109 Uiso calc R 1 1 . .
C C9 0.4141(3) 0.2911(2) 1.0029(5) 0.0943(12) Uani d . 1 1 . .
H H9A 0.4216 0.3307 1.0653 0.113 Uiso calc R 1 1 A .
C C10 0.3504(2) 0.27400(16) 0.9042(5) 0.0785(10) Uani d . 1 1 . .
H H10A 0.3155 0.3022 0.9023 0.094 Uiso calc R 1 1 . .
C C11 0.33831(16) 0.21524(14) 0.8083(4) 0.0577(8) Uani d . 1 1 . .
C C12 0.27043(14) 0.19845(14) 0.7035(4) 0.0635(9) Uani d . 1 1 . .
H H12A 0.2418 0.2361 0.6974 0.076 Uiso calc R 1 1 . .
H H12B 0.2701 0.1864 0.5810 0.076 Uiso calc R 1 1 . .
C C14 0.18363(16) 0.12314(14) 0.7087(4) 0.0596(8) Uani d . 1 1 . .
C C15 0.16296(18) 0.06974(15) 0.7930(5) 0.0722(9) Uani d . 1 1 . .
C C16 0.0989(2) 0.04775(18) 0.7189(6) 0.0901(12) Uani d . 1 1 . .
H H16A 0.0832 0.0129 0.7735 0.108 Uiso calc R 1 1 . .
C C17 0.0578(2) 0.0762(2) 0.5666(7) 0.0991(13) Uani d . 1 1 . .
H H17A 0.0152 0.0604 0.5195 0.119 Uiso calc R 1 1 . .
C C18 0.07975(19) 0.1270(2) 0.4858(5) 0.0902(12) Uani d . 1 1 . .
H H18A 0.0523 0.1457 0.3820 0.108 Uiso calc R 1 1 . .
C C19 0.14248(17) 0.15098(15) 0.5562(5) 0.0737(9) Uani d . 1 1 . .
H H19A 0.1572 0.1862 0.5006 0.088 Uiso calc R 1 1 . .
C C20 0.2088(2) 0.03868(18) 0.9558(5) 0.1147(15) Uani d . 1 1 . .
H H20A 0.2484 0.0250 0.9269 0.172 Uiso calc R 1 1 . .
H H20B 0.1877 0.0013 0.9919 0.172 Uiso calc R 1 1 . .
H H20C 0.2197 0.0698 1.0532 0.172 Uiso calc R 1 1 . .
O O11A 0.4567(3) 0.0312(2) 0.8725(8) 0.253(3) Uani d PD 0.86 1 A 1
H H11Y 0.4837 0.0106 0.9553 0.380 Uiso d PR 0.86 1 A 1
H H11Z 0.4806 0.0312 0.8007 0.380 Uiso d PR 0.86 1 A 1
C C11A 0.3946(2) 0.0467(2) 0.8269(7) 0.0952(17) Uani d PD 0.86 1 A 1
H H11A 0.3796 0.0522 0.9351 0.114 Uiso calc PR 0.43 1 A 1
H H11B 0.3691 0.0116 0.7556 0.114 Uiso calc PR 0.43 1 A 1
O O11B 0.3776(10) -0.0022(7) 0.757(2) 0.107(7) Uani d PD 0.14 1 A 2
H H11X 0.3746 -0.0298 0.8361 0.161 Uiso d PR 0.14 1 A 2
C C11B 0.3637(19) 0.0532(6) 0.822(4) 0.0952(17) Uani d PD 0.14 1 A 2
H H11C 0.3875 0.0566 0.9491 0.114 Uiso calc PR 0.14 1 A 2
H H11D 0.3168 0.0552 0.8123 0.114 Uiso calc PR 0.14 1 A 2

loop_
_atom_site_aniso_label
_atom_site_aniso_U_11
_atom_site_aniso_U_22
_atom_site_aniso_U_33
_atom_site_aniso_U_12
_atom_site_aniso_U_13
_atom_site_aniso_U_23
O4 0.1028(18) 0.0737(14) 0.0500(13) -0.0026(12) 0.0234(11) 0.0048(10)
O13 0.0712(15) 0.0688(13) 0.0615(13) -0.0153(11) 0.0090(11) 0.0183(10)
N3 0.091(2) 0.0592(15) 0.0623(18) 0.0014(13) 0.0212(14) -0.0015(13)
C2 0.080(2) 0.0564(18) 0.0553(19) -0.0021(16) 0.0193(15) 0.0060(15)
C5 0.141(4) 0.120(3) 0.050(2) -0.007(3) 0.023(2) -0.008(2)
C6 0.067(2) 0.0615(18) 0.0362(16) -0.0124(16) 0.0163(14) 0.0013(12)
C7 0.074(2) 0.095(2) 0.054(2) -0.0094(19) 0.0206(17) -0.0034(18)
C8 0.088(3) 0.118(3) 0.070(2) -0.043(3) 0.026(2) -0.019(2)
C9 0.128(4) 0.081(3) 0.083(3) -0.043(3) 0.045(3) -0.030(2)
C10 0.110(3) 0.063(2) 0.075(2) -0.004(2) 0.046(2) -0.0010(17)
C11 0.071(2) 0.0549(17) 0.0504(17) -0.0103(17) 0.0220(15) 0.0061(13)
C12 0.073(2) 0.0567(18) 0.0632(19) -0.0037(15) 0.0227(16) 0.0184(15)
C14 0.067(2) 0.0572(18) 0.0570(19) -0.0061(16) 0.0201(16) -0.0041(14)
C15 0.082(3) 0.0623(19) 0.078(2) -0.0110(19) 0.0319(19) -0.0012(17)
C16 0.094(3) 0.073(2) 0.115(3) -0.025(2) 0.050(3) -0.016(2)
C17 0.070(3) 0.096(3) 0.130(4) -0.011(2) 0.026(3) -0.035(3)
C18 0.071(3) 0.092(3) 0.101(3) 0.004(2) 0.011(2) -0.012(2)
C19 0.068(2) 0.075(2) 0.076(2) 0.0006(19) 0.0161(18) 0.0016(17)
C20 0.145(4) 0.092(3) 0.110(3) -0.029(2) 0.038(3) 0.036(2)
O11A 0.166(5) 0.175(4) 0.355(9) 0.019(4) -0.040(4) 0.159(5)
C11A 0.089(5) 0.075(3) 0.113(4) 0.026(3) 0.012(3) 0.024(3)
O11B 0.20(2) 0.031(8) 0.083(12) 0.001(11) 0.026(12) -0.011(8)
C11B 0.089(5) 0.075(3) 0.113(4) 0.026(3) 0.012(3) 0.024(3)

loop_
_atom_type_symbol
_atom_type_description
_atom_type_scat_dispersion_real
_atom_type_scat_dispersion_imag
_atom_type_scat_source
C C 0.0033 0.0016 'International Tables Vol C Tables 4.2.6.8 and 6.1.1.4'
H H 0.0000 0.0000 'International Tables Vol C Tables 4.2.6.8 and 6.1.1.4'
N N 0.0061 0.0033 'International Tables Vol C Tables 4.2.6.8 and 6.1.1.4'
O O 0.0106 0.0060 'International Tables Vol C Tables 4.2.6.8 and 6.1.1.4'

loop_
_geom_angle_atom_site_label_1
_geom_angle_atom_site_label_2
_geom_angle_atom_site_label_3
_geom_angle
N3 O4 C5 108.7(2)
C14 O13 C12 116.8(2)
C2 N3 O4 111.8(2)
N3 C2 C6 125.5(3)
N3 C2 C11A 115.2(3)
C6 C2 C11A 118.9(3)
N3 C2 C11B 117.4(12)
C6 C2 C11B 114.4(9)
O4 C5 H5A 109.5
O4 C5 H5B 109.5
H5A C5 H5B 109.5
O4 C5 H5C 109.5
H5A C5 H5C 109.5
H5B C5 H5C 109.5
C7 C6 C11 120.1(3)
C7 C6 C2 118.5(3)
C11 C6 C2 121.5(3)
C8 C7 C6 120.5(3)
C8 C7 H7A 119.7
C6 C7 H7A 119.7
C9 C8 C7 120.4(4)
C9 C8 H8A 119.8
C7 C8 H8A 119.8
C8 C9 C10 119.9(3)
C8 C9 H9A 120.0
C10 C9 H9A 120.0
C9 C10 C11 120.9(3)
C9 C10 H10A 119.6
C11 C10 H10A 119.6
C10 C11 C6 118.1(3)
C10 C11 C12 119.9(3)
C6 C11 C12 122.0(3)
O13 C12 C11 109.4(2)
O13 C12 H12A 109.8
C11 C12 H12A 109.8
O13 C12 H12B 109.8
C11 C12 H12B 109.8
H12A C12 H12B 108.2
C19 C14 O13 123.9(3)
C19 C14 C15 120.9(3)
O13 C14 C15 115.2(3)
C16 C15 C14 116.9(3)
C16 C15 C20 122.6(3)
C14 C15 C20 120.4(3)
C17 C16 C15 121.8(4)
C17 C16 H16A 119.1
C15 C16 H16A 119.1
C18 C17 C16 119.9(4)
C18 C17 H17A 120.1
C16 C17 H17A 120.1
C17 C18 C19 120.3(4)
C17 C18 H18A 119.9
C19 C18 H18A 119.9
C18 C19 C14 120.2(3)
C18 C19 H19A 119.9
C14 C19 H19A 119.9
C15 C20 H20A 109.5
C15 C20 H20B 109.5
H20A C20 H20B 109.5
C15 C20 H20C 109.5
H20A C20 H20C 109.5
H20B C20 H20C 109.5
C11A O11A H11Y 138.5
C11A O11A H11Z 124.1
H11Y O11A H11Z 95.5
O11A C11A C2 110.6(4)
O11A C11A H11A 109.5
C2 C11A H11A 109.5
O11A C11A H11B 109.5
C2 C11A H11B 109.5
H11A C11A H11B 108.1
C11B O11B H11X 104.0
O11B C11B C2 109.9(12)
O11B C11B H11C 109.7
C2 C11B H11C 109.7
O11B C11B H11D 109.7
C2 C11B H11D 109.7
H11C C11B H11D 108.2

loop_
_geom_bond_atom_site_label_1
_geom_bond_atom_site_label_2
_geom_bond_distance
O4 N3 1.403(3)
O4 C5 1.412(4)
O13 C14 1.378(3)
O13 C12 1.434(3)
N3 C2 1.277(3)
C2 C6 1.485(4)
C2 C11A 1.533(5)
C2 C11B 1.535(7)
C5 H5A 0.9600
C5 H5B 0.9600
C5 H5C 0.9600
C6 C7 1.386(4)
C6 C11 1.396(4)
C7 C8 1.378(5)
C7 H7A 0.9300
C8 C9 1.355(5)
C8 H8A 0.9300
C9 C10 1.394(5)
C9 H9A 0.9300
C10 C11 1.394(4)
C10 H10A 0.9300
C11 C12 1.477(4)
C12 H12A 0.9700
C12 H12B 0.9700
C14 C19 1.375(4)
C14 C15 1.396(4)
C15 C16 1.388(5)
C15 C20 1.497(5)
C16 C17 1.379(5)
C16 H16A 0.9300
C17 C18 1.352(5)
C17 H17A 0.9300
C18 C19 1.374(4)
C18 H18A 0.9300
C19 H19A 0.9300
C20 H20A 0.9600
C20 H20B 0.9600
C20 H20C 0.9600
O11A C11A 1.298(6)
O11A H11Y 0.8400
O11A H11Z 0.8399
C11A H11A 0.9700
C11A H11B 0.9700
O11B C11B 1.300(8)
O11B H11X 0.8400
C11B H11C 0.9700
C11B H11D 0.9700

loop_
_geom_hbond_atom_site_label_D
_geom_hbond_atom_site_label_H
_geom_hbond_atom_site_label_A
_geom_hbond_site_symmetry_A
_geom_hbond_distance_DH
_geom_hbond_distance_HA
_geom_hbond_distance_DA
_geom_hbond_angle_DHA
O11A H11Y O11A 5_657 0.84 1.77 2.614(8) 177.6
O11A H11Z O11A 2_656 0.84 2.11 2.950(14) 178.1
O11B H11X N3 6_556 0.84 2.21 3.046(18) 176.7

loop_
_geom_torsion_atom_site_label_1
_geom_torsion_atom_site_label_2
_geom_torsion_atom_site_label_3
_geom_torsion_atom_site_label_4
_geom_torsion
C5 O4 N3 C2 174.3(3)
O4 N3 C2 C6 -3.3(4)
O4 N3 C2 C11A -175.6(3)
O4 N3 C2 C11B 157.0(14)
N3 C2 C6 C7 -105.8(4)
C11A C2 C6 C7 66.3(4)
C11B C2 C6 C7 93.5(16)
N3 C2 C6 C11 75.6(4)
C11A C2 C6 C11 -112.3(3)
C11B C2 C6 C11 -85.1(16)
C11 C6 C7 C8 -1.9(4)
C2 C6 C7 C8 179.5(3)
C6 C7 C8 C9 1.5(5)
C7 C8 C9 C10 -0.1(5)
C8 C9 C10 C11 -0.7(5)
C9 C10 C11 C6 0.2(4)
C9 C10 C11 C12 -179.5(3)
C7 C6 C11 C10 1.1(4)
C2 C6 C11 C10 179.6(3)
C7 C6 C11 C12 -179.2(2)
C2 C6 C11 C12 -0.6(4)
C14 O13 C12 C11 179.7(2)
C10 C11 C12 O13 -110.4(3)
C6 C11 C12 O13 69.9(3)
C12 O13 C14 C19 -1.9(4)
C12 O13 C14 C15 178.2(2)
C19 C14 C15 C16 -1.8(5)
O13 C14 C15 C16 178.0(3)
C19 C14 C15 C20 178.3(3)
O13 C14 C15 C20 -1.8(4)
C14 C15 C16 C17 1.5(5)
C20 C15 C16 C17 -178.6(4)
C15 C16 C17 C18 -0.2(6)
C16 C17 C18 C19 -0.9(6)
C17 C18 C19 C14 0.5(5)
O13 C14 C19 C18 -179.0(3)
C15 C14 C19 C18 0.9(5)
N3 C2 C11A O11A 87.9(5)
C6 C2 C11A O11A -85.0(5)
C11B C2 C11A O11A -171(3)
N3 C2 C11B O11B 38(3)
C6 C2 C11B O11B -160(2)
C11A C2 C11B O11B -53.1(15)
